data_7704479
loop_
_publ_author_name
'Kindervater, Marcus B.'
'Hynes, Toren'
'Marczenko, Katherine M.'
'Chitnis, Saurabh S.'

_publ_section_title
;
 Squeezing Bi: PNP and P<sub>2</sub>N<sub>3</sub> pincer complexes of
 bismuth.
;
_journal_issue 45
_journal_name_full 'Dalton transactions (Cambridge, England : 2003)'
_journal_page_first 16072
_journal_page_last 16076
_journal_paper_doi 10.1039/d0dt01413c
_journal_volume 49
_journal_year 2020
_chemical_formula_moiety 'C28 H40 Bi F6 N O6 P2 S2'
_chemical_formula_sum 'C28 H40 Bi F6 N O6 P2 S2'
_chemical_formula_weight 935.65
_space_group_crystal_system monoclinic
_space_group_IT_number 14
_space_group_name_Hall '-P 2yn'
_space_group_name_H-M_alt 'P 1 21/n 1'
_atom_sites_solution_hydrogens geom
_audit_block_doi 10.5517/ccdc.csd.cc251q76
_audit_creation_date 2020-04-17
_audit_creation_method
;
Olex2 1.2
(compiled 2018.05.29 svn.r3508 for OlexSys, GUI svn.r5506)
;
_audit_update_record
;
2020-04-17 deposited with the CCDC.	2020-05-12 downloaded from the CCDC.
;
_cell_angle_alpha 90
_cell_angle_beta 105.912(4)
_cell_angle_gamma 90
_cell_formula_units_Z 4
_cell_length_a 14.6015(10)
_cell_length_b 14.2461(11)
_cell_length_c 17.5327(14)
_cell_measurement_reflns_used 12057
_cell_measurement_temperature 120(2)
_cell_measurement_theta_max 122.39
_cell_measurement_theta_min 5.20
_cell_volume 3507.3(5)
_computing_cell_refinement 'SAINT V8.38A (?, 2016)'
_computing_data_reduction 'SAINT V8.38A (?, 2016)'
_computing_molecular_graphics 'Olex2 (Dolomanov et al., 2009)'
_computing_publication_material 'Olex2 (Dolomanov et al., 2009)'
_computing_structure_refinement 'XL (Sheldrick, 2008)'
_computing_structure_solution 'XT (Sheldrick, 2015)'
_diffrn_ambient_temperature 120.0
_diffrn_measured_fraction_theta_full 1.000
_diffrn_measured_fraction_theta_max 1.000
_diffrn_measurement_device_type 'Bruker D8 Quest Photon II'
_diffrn_radiation_type CuK\a
_diffrn_radiation_wavelength 1.54184
_diffrn_reflns_av_R_equivalents 0.0767
_diffrn_reflns_av_unetI/netI 0.0197
_diffrn_reflns_Laue_measured_fraction_full 1.000
_diffrn_reflns_Laue_measured_fraction_max 1.000
_diffrn_reflns_number 5419
_diffrn_reflns_point_group_measured_fraction_full 1.000
_diffrn_reflns_point_group_measured_fraction_max 1.000
_diffrn_reflns_theta_full 61.386
_diffrn_reflns_theta_max 61.386
_diffrn_reflns_theta_min 3.501
_exptl_absorpt_coefficient_mu 12.491
_exptl_absorpt_correction_T_max 0.751957
_exptl_absorpt_correction_T_min 0.43015
_exptl_absorpt_correction_type multi-scan
_exptl_absorpt_process_details
;
 TWINABS-2012/1 (Bruker,2012) was used for absorption correction.

Final HKLF 4 output contains 173187 reflections, Rint = 0.0658
 (101380 with I > 3sig(I), Rint = 0.0578)
;
_exptl_crystal_colour 'clear red'
_exptl_crystal_colour_lustre clear
_exptl_crystal_colour_primary red
_exptl_crystal_density_diffrn 1.772
_exptl_crystal_description needle
_exptl_crystal_F_000 1848
_exptl_crystal_size_max 0.109
_exptl_crystal_size_mid 0.0995
_exptl_crystal_size_min 0.0403
_refine_diff_density_max 1.389
_refine_diff_density_min -1.098
_refine_diff_density_rms 0.104
_refine_ls_extinction_method none
_refine_ls_goodness_of_fit_ref 1.095
_refine_ls_hydrogen_treatment constr
_refine_ls_matrix_type full
_refine_ls_number_parameters 425
_refine_ls_number_reflns 5419
_refine_ls_number_restraints 0
_refine_ls_restrained_S_all 1.095
_refine_ls_R_factor_all 0.0216
_refine_ls_R_factor_gt 0.0213
_refine_ls_shift/su_max 0.002
_refine_ls_shift/su_mean 0.000
_refine_ls_structure_factor_coef Fsqd
_refine_ls_weighting_details 'w=1/[\s^2^(Fo^2^)+(0.0262P)^2^+7.0353P] where P=(Fo^2^+2Fc^2^)/3'
_refine_ls_weighting_scheme calc
_refine_ls_wR_factor_gt 0.0542
_refine_ls_wR_factor_ref 0.0544
_reflns_Friedel_coverage 0.000
_reflns_number_gt 5351
_reflns_number_total 5419
_reflns_threshold_expression 'I > 2\s(I)'
_cod_data_source_file d0dt01413c2.cif
_cod_data_source_block 092419_mk133_0m
_cod_depositor_comments 'Adding full bibliography for 7704479--7704480.cif.'
_cod_database_code 7704479
_shelx_shelxl_version_number 2018/3
_shelx_space_group_comment
;
The symmetry employed for this shelxl refinement is uniquely defined
by the following loop, which should always be used as a source of
symmetry information in preference to the above space-group names.
They are only intended as comments.
;
_shelx_estimated_absorpt_t_max 0.633
_shelx_estimated_absorpt_t_min 0.343
_olex2_refinement_description
;
1. Fixed Uiso
 At 1.2 times of:
  All C(H) groups
 At 1.5 times of:
  All C(H,H,H) groups
2.a Ternary CH refined with riding coordinates:
 C24(H24), C18(H18), C15(H15), C21(H21)
2.b Aromatic/amide H refined with riding coordinates:
 C2(H2), C11(H11), C4(H4), C9(H9), C5(H5), C8(H8)
2.c Idealised Me refined as rotating group:
 C26(H26A,H26B,H26C), C13(H13A,H13B,H13C), C19(H19A,H19B,H19C), C20(H20A,H20B,
 H20C), C22(H22A,H22B,H22C), C17(H17A,H17B,H17C), C25(H25A,H25B,H25C), C23(H23A,
 H23B,H23C), C16(H16A,H16B,H16C), C14(H14A,H14B,H14C)
;
_olex2_submission_special_instructions 'No special instructions were received'

loop_
_space_group_symop_operation_xyz
'x, y, z'
'-x+1/2, y+1/2, -z+1/2'
'-x, -y, -z'
'x-1/2, -y-1/2, z-1/2'

loop_
_atom_site_label
_atom_site_type_symbol
_atom_site_fract_x
_atom_site_fract_y
_atom_site_fract_z
_atom_site_U_iso_or_equiv
_atom_site_adp_type
_atom_site_occupancy
_atom_site_site_symmetry_order
_atom_site_calc_flag
_atom_site_refinement_flags_posn
_atom_site_refinement_flags_adp
_atom_site_refinement_flags_occupancy
_atom_site_disorder_assembly
_atom_site_disorder_group
Bi01 Bi 0.49650(2) 0.34412(2) 0.25997(2) 0.01420(6) Uani 1 1 d . . . . .
P2 P 0.67491(5) 0.40626(6) 0.33660(5) 0.01464(17) Uani 1 1 d . . . . .
S1 S 0.46292(6) 0.17363(6) 0.12443(5) 0.02142(18) Uani 1 1 d . . . . .
P1 P 0.38499(5) 0.49448(5) 0.23976(5) 0.01470(17) Uani 1 1 d . . . . .
S2 S 0.39168(6) 0.26537(6) 0.42000(5) 0.02534(19) Uani 1 1 d . . . . .
F1 F 0.34702(15) 0.03578(15) 0.13328(14) 0.0357(5) Uani 1 1 d . . . . .
F5 F 0.53184(15) 0.18868(17) 0.52831(13) 0.0384(5) Uani 1 1 d . . . . .
F3 F 0.49532(16) 0.00107(15) 0.17687(15) 0.0408(6) Uani 1 1 d . . . . .
F6 F 0.41230(17) 0.09743(16) 0.48341(15) 0.0458(6) Uani 1 1 d . . . . .
O3 O 0.55757(16) 0.19592(17) 0.17233(15) 0.0276(6) Uani 1 1 d . . . . .
F2 F 0.42946(18) 0.08817(17) 0.24590(13) 0.0439(6) Uani 1 1 d . . . . .
F4 F 0.50807(18) 0.12781(18) 0.41273(15) 0.0460(6) Uani 1 1 d . . . . .
O2 O 0.4538(2) 0.14488(18) 0.04483(16) 0.0325(6) Uani 1 1 d . . . . .
O4 O 0.46093(19) 0.32945(18) 0.40231(15) 0.0296(6) Uani 1 1 d . . . . .
O1 O 0.39219(17) 0.24126(17) 0.13401(15) 0.0286(6) Uani 1 1 d . . . . .
N1 N 0.54655(18) 0.42929(18) 0.17361(15) 0.0162(6) Uani 1 1 d . . . . .
O6 O 0.35289(18) 0.2967(2) 0.48185(16) 0.0374(6) Uani 1 1 d . . . . .
O5 O 0.3268(2) 0.2265(2) 0.35063(17) 0.0445(7) Uani 1 1 d . . . . .
C7 C 0.5154(2) 0.5208(2) 0.15325(18) 0.0150(6) Uani 1 1 d . . . . .
C3 C 0.8285(2) 0.3518(2) 0.1774(2) 0.0190(7) Uani 1 1 d . . . . .
C2 C 0.8034(2) 0.3656(2) 0.2474(2) 0.0175(7) Uani 1 1 d . . . . .
H2 H 0.849923 0.357314 0.296757 0.021 Uiso 1 1 calc R . . . .
C11 C 0.4047(2) 0.6504(2) 0.1517(2) 0.0184(7) Uani 1 1 d . . . . .
H11 H 0.351528 0.674135 0.166949 0.022 Uiso 1 1 calc R . . . .
C1 C 0.7105(2) 0.3913(2) 0.24648(19) 0.0147(6) Uani 1 1 d . . . . .
C6 C 0.6414(2) 0.4032(2) 0.17384(19) 0.0162(7) Uani 1 1 d . . . . .
C10 C 0.4449(2) 0.7049(2) 0.1044(2) 0.0209(7) Uani 1 1 d . . . . .
C4 C 0.7580(2) 0.3610(2) 0.1061(2) 0.0222(7) Uani 1 1 d . . . . .
H4 H 0.773584 0.350457 0.057622 0.027 Uiso 1 1 calc R . . . .
C9 C 0.5230(2) 0.6673(2) 0.0836(2) 0.0214(7) Uani 1 1 d . . . . .
H9 H 0.553794 0.704262 0.052878 0.026 Uiso 1 1 calc R . . . .
C5 C 0.6656(2) 0.3852(2) 0.1041(2) 0.0209(7) Uani 1 1 d . . . . .
H5 H 0.618420 0.389536 0.054650 0.025 Uiso 1 1 calc R . . . .
C24 C 0.3788(2) 0.5542(2) 0.3314(2) 0.0198(7) Uani 1 1 d . . . . .
H24 H 0.339059 0.513767 0.356362 0.024 Uiso 1 1 calc R . . . .
C8 C 0.5569(2) 0.5783(2) 0.10625(19) 0.0200(7) Uani 1 1 d . . . . .
H8 H 0.609524 0.555166 0.089802 0.024 Uiso 1 1 calc R . . . .
C18 C 0.7183(2) 0.5222(2) 0.3789(2) 0.0216(7) Uani 1 1 d . . . . .
H18 H 0.687322 0.537037 0.421733 0.026 Uiso 1 1 calc R . . . .
C15 C 0.7351(2) 0.3155(2) 0.4068(2) 0.0198(7) Uani 1 1 d . . . . .
H15 H 0.805380 0.325262 0.418388 0.024 Uiso 1 1 calc R . . . .
C26 C 0.4765(3) 0.5628(3) 0.3913(2) 0.0258(8) Uani 1 1 d . . . . .
H26A H 0.506397 0.500736 0.400735 0.039 Uiso 1 1 calc GR . . . .
H26B H 0.469096 0.588085 0.441224 0.039 Uiso 1 1 calc GR . . . .
H26C H 0.516637 0.605084 0.370281 0.039 Uiso 1 1 calc GR . . . .
C12 C 0.4398(2) 0.5613(2) 0.17809(18) 0.0157(7) Uani 1 1 d . . . . .
C13 C 0.9295(3) 0.3262(3) 0.1792(2) 0.0292(8) Uani 1 1 d . . . . .
H13A H 0.963790 0.382700 0.170811 0.044 Uiso 1 1 calc GR . . . .
H13B H 0.928712 0.280573 0.137188 0.044 Uiso 1 1 calc GR . . . .
H13C H 0.961644 0.298642 0.230848 0.044 Uiso 1 1 calc GR . . . .
C27 C 0.4649(3) 0.1648(3) 0.4633(2) 0.0304(9) Uani 1 1 d . . . . .
C19 C 0.6910(3) 0.5986(2) 0.3153(2) 0.0284(8) Uani 1 1 d . . . . .
H19A H 0.721373 0.585576 0.273077 0.043 Uiso 1 1 calc GR . . . .
H19B H 0.712437 0.659810 0.339168 0.043 Uiso 1 1 calc GR . . . .
H19C H 0.621660 0.599514 0.293036 0.043 Uiso 1 1 calc GR . . . .
C20 C 0.8261(2) 0.5208(3) 0.4153(2) 0.0278(8) Uani 1 1 d . . . . .
H20A H 0.842122 0.475657 0.459136 0.042 Uiso 1 1 calc GR . . . .
H20B H 0.847863 0.583462 0.435202 0.042 Uiso 1 1 calc GR . . . .
H20C H 0.857432 0.502240 0.374799 0.042 Uiso 1 1 calc GR . . . .
C22 C 0.2603(3) 0.4407(3) 0.0963(2) 0.0303(9) Uani 1 1 d . . . . .
H22A H 0.286962 0.491350 0.071206 0.045 Uiso 1 1 calc GR . . . .
H22B H 0.194241 0.428958 0.065742 0.045 Uiso 1 1 calc GR . . . .
H22C H 0.297945 0.383462 0.097569 0.045 Uiso 1 1 calc GR . . . .
C17 C 0.7069(3) 0.3279(3) 0.4839(2) 0.0272(8) Uani 1 1 d . . . . .
H17A H 0.724490 0.391042 0.504998 0.041 Uiso 1 1 calc GR . . . .
H17B H 0.740097 0.281128 0.522665 0.041 Uiso 1 1 calc GR . . . .
H17C H 0.637933 0.319412 0.473480 0.041 Uiso 1 1 calc GR . . . .
C25 C 0.3302(3) 0.6497(2) 0.3167(2) 0.0269(8) Uani 1 1 d . . . . .
H25A H 0.371837 0.694430 0.299970 0.040 Uiso 1 1 calc GR . . . .
H25B H 0.317492 0.671969 0.365689 0.040 Uiso 1 1 calc GR . . . .
H25C H 0.270023 0.643996 0.275042 0.040 Uiso 1 1 calc GR . . . .
C23 C 0.2159(3) 0.3957(3) 0.2212(3) 0.0353(9) Uani 1 1 d . . . . .
H23A H 0.248577 0.335355 0.222495 0.053 Uiso 1 1 calc GR . . . .
H23B H 0.148801 0.388706 0.191564 0.053 Uiso 1 1 calc GR . . . .
H23C H 0.220178 0.415789 0.275532 0.053 Uiso 1 1 calc GR . . . .
C21 C 0.2628(2) 0.4690(2) 0.1808(2) 0.0220(7) Uani 1 1 d . . . . .
H21 H 0.225268 0.528360 0.177395 0.026 Uiso 1 1 calc R . . . .
C16 C 0.7115(3) 0.2173(3) 0.3722(2) 0.0286(8) Uani 1 1 d . . . . .
H16A H 0.643163 0.205494 0.362769 0.043 Uiso 1 1 calc GR . . . .
H16B H 0.747667 0.170742 0.409627 0.043 Uiso 1 1 calc GR . . . .
H16C H 0.728455 0.212730 0.321989 0.043 Uiso 1 1 calc GR . . . .
C28 C 0.4325(2) 0.0688(3) 0.1725(2) 0.0260(8) Uani 1 1 d . . . . .
C14 C 0.4047(3) 0.7999(3) 0.0753(2) 0.0314(9) Uani 1 1 d . . . . .
H14A H 0.356835 0.792983 0.024131 0.047 Uiso 1 1 calc GR . . . .
H14B H 0.456112 0.840849 0.069086 0.047 Uiso 1 1 calc GR . . . .
H14C H 0.375114 0.827601 0.113896 0.047 Uiso 1 1 calc GR . . . .

loop_
_atom_site_aniso_label
_atom_site_aniso_U_11
_atom_site_aniso_U_22
_atom_site_aniso_U_33
_atom_site_aniso_U_23
_atom_site_aniso_U_13
_atom_site_aniso_U_12
Bi01 0.01241(8) 0.01123(8) 0.02016(8) 0.00007(4) 0.00649(5) -0.00053(4)
P2 0.0124(4) 0.0157(4) 0.0175(4) -0.0004(3) 0.0071(3) -0.0003(3)
S1 0.0213(4) 0.0172(4) 0.0260(4) -0.0020(3) 0.0068(3) -0.0017(3)
P1 0.0129(4) 0.0119(4) 0.0214(4) 0.0010(3) 0.0081(3) 0.0000(3)
S2 0.0192(4) 0.0330(5) 0.0246(4) 0.0013(4) 0.0074(3) -0.0036(4)
F1 0.0272(11) 0.0317(12) 0.0492(13) 0.0015(10) 0.0118(10) -0.0106(9)
F5 0.0287(12) 0.0509(14) 0.0335(12) 0.0111(11) 0.0051(10) -0.0001(11)
F3 0.0366(12) 0.0233(11) 0.0670(16) 0.0087(11) 0.0218(12) 0.0077(10)
F6 0.0490(14) 0.0328(13) 0.0614(16) 0.0079(11) 0.0250(12) -0.0124(11)
O3 0.0193(12) 0.0213(13) 0.0414(15) -0.0071(11) 0.0070(11) -0.0027(10)
F2 0.0563(15) 0.0504(15) 0.0294(12) 0.0024(11) 0.0193(11) -0.0032(12)
F4 0.0517(15) 0.0456(14) 0.0493(15) -0.0005(12) 0.0285(12) 0.0107(12)
O2 0.0382(16) 0.0344(15) 0.0275(14) -0.0031(11) 0.0134(12) -0.0079(12)
O4 0.0320(14) 0.0301(14) 0.0298(14) 0.0036(11) 0.0135(12) -0.0054(11)
O1 0.0222(13) 0.0209(13) 0.0385(14) -0.0064(11) 0.0015(11) 0.0024(10)
N1 0.0119(13) 0.0163(14) 0.0223(14) 0.0017(11) 0.0077(11) 0.0023(11)
O6 0.0290(14) 0.0490(18) 0.0396(16) -0.0005(13) 0.0186(12) 0.0014(13)
O5 0.0349(16) 0.0561(19) 0.0352(15) -0.0044(14) -0.0028(13) -0.0071(14)
C7 0.0116(15) 0.0172(16) 0.0150(15) -0.0009(13) 0.0017(12) -0.0030(13)
C3 0.0173(17) 0.0139(17) 0.0289(19) -0.0007(13) 0.0118(15) 0.0009(13)
C2 0.0154(16) 0.0154(16) 0.0229(17) -0.0013(14) 0.0070(13) -0.0005(13)
C11 0.0161(17) 0.0184(18) 0.0214(17) 0.0023(13) 0.0061(14) 0.0015(13)
C1 0.0153(16) 0.0102(15) 0.0209(16) -0.0023(13) 0.0089(13) -0.0024(12)
C6 0.0147(16) 0.0132(16) 0.0223(17) -0.0001(13) 0.0077(13) -0.0018(12)
C10 0.0222(17) 0.0161(17) 0.0236(17) 0.0013(14) 0.0050(14) -0.0012(14)
C4 0.0253(19) 0.0217(18) 0.0244(18) -0.0030(14) 0.0151(15) 0.0000(14)
C9 0.0192(17) 0.0240(18) 0.0222(18) 0.0054(14) 0.0078(14) -0.0038(14)
C5 0.0190(17) 0.0246(18) 0.0195(17) -0.0020(14) 0.0059(14) 0.0000(14)
C24 0.0210(17) 0.0176(17) 0.0255(18) 0.0000(14) 0.0141(14) -0.0007(13)
C8 0.0147(16) 0.0246(18) 0.0229(17) 0.0028(14) 0.0090(13) 0.0007(14)
C18 0.0211(17) 0.0215(18) 0.0241(17) -0.0064(14) 0.0095(14) -0.0029(14)
C15 0.0148(16) 0.0214(17) 0.0240(18) 0.0062(14) 0.0064(14) 0.0024(14)
C26 0.0292(19) 0.0216(18) 0.0272(19) -0.0070(15) 0.0084(15) -0.0015(15)
C12 0.0145(15) 0.0158(16) 0.0183(16) 0.0008(13) 0.0071(13) -0.0028(13)
C13 0.0200(19) 0.037(2) 0.036(2) -0.0034(17) 0.0161(16) 0.0036(16)
C27 0.028(2) 0.034(2) 0.033(2) 0.0033(16) 0.0142(18) -0.0060(16)
C19 0.030(2) 0.0169(18) 0.036(2) -0.0031(15) 0.0056(16) -0.0039(15)
C20 0.0233(19) 0.0253(19) 0.034(2) -0.0047(16) 0.0067(16) -0.0068(15)
C22 0.0215(19) 0.029(2) 0.036(2) -0.0049(17) 0.0005(16) 0.0002(15)
C17 0.0213(18) 0.039(2) 0.0226(18) 0.0060(16) 0.0073(15) -0.0020(16)
C25 0.034(2) 0.0216(19) 0.029(2) -0.0008(15) 0.0157(17) 0.0084(15)
C23 0.0247(19) 0.030(2) 0.053(3) -0.0001(19) 0.0146(18) -0.0106(16)
C21 0.0112(15) 0.0182(17) 0.036(2) 0.0013(15) 0.0050(14) 0.0024(13)
C16 0.0264(19) 0.0235(19) 0.038(2) 0.0073(16) 0.0114(16) 0.0065(15)
C28 0.0234(19) 0.0262(19) 0.031(2) -0.0004(16) 0.0113(15) 0.0014(15)
C14 0.035(2) 0.022(2) 0.041(2) 0.0118(17) 0.0159(18) 0.0020(16)

loop_
_atom_type_symbol
_atom_type_description
_atom_type_scat_dispersion_real
_atom_type_scat_dispersion_imag
_atom_type_scat_source
C C 0.0181 0.0091 'International Tables Vol C Tables 4.2.6.8 and 6.1.1.4'
H H 0.0000 0.0000 'International Tables Vol C Tables 4.2.6.8 and 6.1.1.4'
Bi Bi -4.0111 8.9310 'International Tables Vol C Tables 4.2.6.8 and 6.1.1.4'
F F 0.0727 0.0534 'International Tables Vol C Tables 4.2.6.8 and 6.1.1.4'
N N 0.0311 0.0180 'International Tables Vol C Tables 4.2.6.8 and 6.1.1.4'
O O 0.0492 0.0322 'International Tables Vol C Tables 4.2.6.8 and 6.1.1.4'
P P 0.2955 0.4335 'International Tables Vol C Tables 4.2.6.8 and 6.1.1.4'
S S 0.3331 0.5567 'International Tables Vol C Tables 4.2.6.8 and 6.1.1.4'

loop_
_citation_id
_citation_doi
_citation_year
1 10.26434/chemrxiv.12149502 2020

loop_
_geom_angle_atom_site_label_1
_geom_angle_atom_site_label_2
_geom_angle_atom_site_label_3
_geom_angle
_geom_angle_site_symmetry_1
_geom_angle_site_symmetry_3
_geom_angle_publ_flag
P2 Bi01 O1 144.58(5) . . ?
P1 Bi01 P2 105.76(2) . . ?
P1 Bi01 O4 85.37(6) . . ?
P1 Bi01 O1 97.99(5) . . ?
O4 Bi01 P2 88.25(6) . . ?
O4 Bi01 O1 119.99(8) . . ?
N1 Bi01 P2 73.12(7) . . ?
N1 Bi01 P1 76.82(7) . . ?
N1 Bi01 O4 149.28(9) . . ?
N1 Bi01 O1 87.52(9) . . ?
C1 P2 Bi01 89.78(10) . . ?
C1 P2 C18 107.86(15) . . ?
C1 P2 C15 107.70(15) . . ?
C18 P2 Bi01 131.48(11) . . ?
C15 P2 Bi01 108.58(11) . . ?
C15 P2 C18 108.17(16) . . ?
O3 S1 O1 112.58(14) . . ?
O3 S1 C28 103.07(16) . . ?
O2 S1 O3 116.82(16) . . ?
O2 S1 O1 115.10(16) . . ?
O2 S1 C28 104.33(16) . . ?
O1 S1 C28 102.59(16) . . ?
C24 P1 Bi01 115.56(11) . . ?
C12 P1 Bi01 98.65(11) . . ?
C12 P1 C24 114.77(15) . . ?
C12 P1 C21 106.99(15) . . ?
C21 P1 Bi01 112.43(11) . . ?
C21 P1 C24 108.02(15) . . ?
O4 S2 C27 102.63(16) . . ?
O6 S2 O4 114.16(17) . . ?
O6 S2 O5 117.29(18) . . ?
O6 S2 C27 103.83(18) . . ?
O5 S2 O4 113.41(17) . . ?
O5 S2 C27 103.05(18) . . ?
S2 O4 Bi01 124.55(15) . . ?
S1 O1 Bi01 101.07(12) . . ?
C7 N1 Bi01 122.8(2) . . ?
C7 N1 C6 119.4(3) . . ?
C6 N1 Bi01 110.83(19) . . ?
N1 C7 C8 122.0(3) . . ?
N1 C7 C12 122.0(3) . . ?
C8 C7 C12 116.0(3) . . ?
C2 C3 C4 118.1(3) . . ?
C2 C3 C13 120.5(3) . . ?
C4 C3 C13 121.3(3) . . ?
C3 C2 H2 119.5 . . ?
C3 C2 C1 121.1(3) . . ?
C1 C2 H2 119.5 . . ?
C10 C11 H11 118.9 . . ?
C10 C11 C12 122.1(3) . . ?
C12 C11 H11 118.9 . . ?
C2 C1 P2 122.1(2) . . ?
C2 C1 C6 119.8(3) . . ?
C6 C1 P2 118.1(2) . . ?
C1 C6 N1 119.3(3) . . ?
C5 C6 N1 121.7(3) . . ?
C5 C6 C1 119.0(3) . . ?
C11 C10 C9 117.0(3) . . ?
C11 C10 C14 121.2(3) . . ?
C9 C10 C14 121.8(3) . . ?
C3 C4 H4 119.3 . . ?
C5 C4 C3 121.5(3) . . ?
C5 C4 H4 119.3 . . ?
C10 C9 H9 118.9 . . ?
C8 C9 C10 122.2(3) . . ?
C8 C9 H9 118.9 . . ?
C6 C5 H5 119.8 . . ?
C4 C5 C6 120.4(3) . . ?
C4 C5 H5 119.8 . . ?
P1 C24 H24 106.8 . . ?
C26 C24 P1 112.1(2) . . ?
C26 C24 H24 106.8 . . ?
C25 C24 P1 113.4(2) . . ?
C25 C24 H24 106.8 . . ?
C25 C24 C26 110.4(3) . . ?
C7 C8 H8 119.2 . . ?
C9 C8 C7 121.6(3) . . ?
C9 C8 H8 119.2 . . ?
P2 C18 H18 108.4 . . ?
C19 C18 P2 110.6(2) . . ?
C19 C18 H18 108.4 . . ?
C20 C18 P2 110.9(2) . . ?
C20 C18 H18 108.4 . . ?
C20 C18 C19 110.2(3) . . ?
P2 C15 H15 108.4 . . ?
C17 C15 P2 108.5(2) . . ?
C17 C15 H15 108.4 . . ?
C16 C15 P2 111.4(2) . . ?
C16 C15 H15 108.4 . . ?
C16 C15 C17 111.8(3) . . ?
C24 C26 H26A 109.5 . . ?
C24 C26 H26B 109.5 . . ?
C24 C26 H26C 109.5 . . ?
H26A C26 H26B 109.5 . . ?
H26A C26 H26C 109.5 . . ?
H26B C26 H26C 109.5 . . ?
C7 C12 P1 119.0(2) . . ?
C11 C12 P1 119.9(2) . . ?
C11 C12 C7 121.0(3) . . ?
C3 C13 H13A 109.5 . . ?
C3 C13 H13B 109.5 . . ?
C3 C13 H13C 109.5 . . ?
H13A C13 H13B 109.5 . . ?
H13A C13 H13C 109.5 . . ?
H13B C13 H13C 109.5 . . ?
F5 C27 S2 111.4(3) . . ?
F5 C27 F6 107.4(3) . . ?
F5 C27 F4 107.6(3) . . ?
F6 C27 S2 111.1(3) . . ?
F4 C27 S2 111.4(3) . . ?
F4 C27 F6 107.7(3) . . ?
C18 C19 H19A 109.5 . . ?
C18 C19 H19B 109.5 . . ?
C18 C19 H19C 109.5 . . ?
H19A C19 H19B 109.5 . . ?
H19A C19 H19C 109.5 . . ?
H19B C19 H19C 109.5 . . ?
C18 C20 H20A 109.5 . . ?
C18 C20 H20B 109.5 . . ?
C18 C20 H20C 109.5 . . ?
H20A C20 H20B 109.5 . . ?
H20A C20 H20C 109.5 . . ?
H20B C20 H20C 109.5 . . ?
H22A C22 H22B 109.5 . . ?
H22A C22 H22C 109.5 . . ?
H22B C22 H22C 109.5 . . ?
C21 C22 H22A 109.5 . . ?
C21 C22 H22B 109.5 . . ?
C21 C22 H22C 109.5 . . ?
C15 C17 H17A 109.5 . . ?
C15 C17 H17B 109.5 . . ?
C15 C17 H17C 109.5 . . ?
H17A C17 H17B 109.5 . . ?
H17A C17 H17C 109.5 . . ?
H17B C17 H17C 109.5 . . ?
C24 C25 H25A 109.5 . . ?
C24 C25 H25B 109.5 . . ?
C24 C25 H25C 109.5 . . ?
H25A C25 H25B 109.5 . . ?
H25A C25 H25C 109.5 . . ?
H25B C25 H25C 109.5 . . ?
H23A C23 H23B 109.5 . . ?
H23A C23 H23C 109.5 . . ?
H23B C23 H23C 109.5 . . ?
C21 C23 H23A 109.5 . . ?
C21 C23 H23B 109.5 . . ?
C21 C23 H23C 109.5 . . ?
P1 C21 H21 107.4 . . ?
C22 C21 P1 111.1(2) . . ?
C22 C21 H21 107.4 . . ?
C23 C21 P1 111.4(3) . . ?
C23 C21 C22 112.0(3) . . ?
C23 C21 H21 107.4 . . ?
C15 C16 H16A 109.5 . . ?
C15 C16 H16B 109.5 . . ?
C15 C16 H16C 109.5 . . ?
H16A C16 H16B 109.5 . . ?
H16A C16 H16C 109.5 . . ?
H16B C16 H16C 109.5 . . ?
F1 C28 S1 111.2(2) . . ?
F3 C28 S1 111.8(2) . . ?
F3 C28 F1 108.0(3) . . ?
F3 C28 F2 107.7(3) . . ?
F2 C28 S1 110.7(3) . . ?
F2 C28 F1 107.3(3) . . ?
C10 C14 H14A 109.5 . . ?
C10 C14 H14B 109.5 . . ?
C10 C14 H14C 109.5 . . ?
H14A C14 H14B 109.5 . . ?
H14A C14 H14C 109.5 . . ?
H14B C14 H14C 109.5 . . ?

loop_
_geom_bond_atom_site_label_1
_geom_bond_atom_site_label_2
_geom_bond_distance
_geom_bond_site_symmetry_2
_geom_bond_publ_flag
Bi01 P2 2.7305(8) . ?
Bi01 P1 2.6549(8) . ?
Bi01 O4 2.693(3) . ?
Bi01 O1 2.739(2) . ?
Bi01 N1 2.215(3) . ?
P2 C1 1.807(3) . ?
P2 C18 1.849(3) . ?
P2 C15 1.834(3) . ?
S1 O3 1.442(2) . ?
S1 O2 1.425(3) . ?
S1 O1 1.455(3) . ?
S1 C28 1.828(4) . ?
P1 C24 1.842(3) . ?
P1 C12 1.786(3) . ?
P1 C21 1.837(3) . ?
S2 O4 1.457(3) . ?
S2 O6 1.426(3) . ?
S2 O5 1.432(3) . ?
S2 C27 1.824(4) . ?
F1 C28 1.335(4) . ?
F5 C27 1.326(4) . ?
F3 C28 1.319(4) . ?
F6 C27 1.336(4) . ?
F2 C28 1.329(4) . ?
F4 C27 1.329(5) . ?
N1 C7 1.394(4) . ?
N1 C6 1.432(4) . ?
C7 C8 1.411(5) . ?
C7 C12 1.416(4) . ?
C3 C2 1.388(5) . ?
C3 C4 1.391(5) . ?
C3 C13 1.512(5) . ?
C2 H2 0.9500 . ?
C2 C1 1.400(4) . ?
C11 H11 0.9500 . ?
C11 C10 1.380(5) . ?
C11 C12 1.399(5) . ?
C1 C6 1.402(4) . ?
C6 C5 1.387(5) . ?
C10 C9 1.395(5) . ?
C10 C14 1.506(5) . ?
C4 H4 0.9500 . ?
C4 C5 1.384(5) . ?
C9 H9 0.9500 . ?
C9 C8 1.380(5) . ?
C5 H5 0.9500 . ?
C24 H24 1.0000 . ?
C24 C26 1.527(5) . ?
C24 C25 1.522(5) . ?
C8 H8 0.9500 . ?
C18 H18 1.0000 . ?
C18 C19 1.531(5) . ?
C18 C20 1.528(5) . ?
C15 H15 1.0000 . ?
C15 C17 1.527(5) . ?
C15 C16 1.526(5) . ?
C26 H26A 0.9800 . ?
C26 H26B 0.9800 . ?
C26 H26C 0.9800 . ?
C13 H13A 0.9800 . ?
C13 H13B 0.9800 . ?
C13 H13C 0.9800 . ?
C19 H19A 0.9800 . ?
C19 H19B 0.9800 . ?
C19 H19C 0.9800 . ?
C20 H20A 0.9800 . ?
C20 H20B 0.9800 . ?
C20 H20C 0.9800 . ?
C22 H22A 0.9800 . ?
C22 H22B 0.9800 . ?
C22 H22C 0.9800 . ?
C22 C21 1.527(5) . ?
C17 H17A 0.9800 . ?
C17 H17B 0.9800 . ?
C17 H17C 0.9800 . ?
C25 H25A 0.9800 . ?
C25 H25B 0.9800 . ?
C25 H25C 0.9800 . ?
C23 H23A 0.9800 . ?
C23 H23B 0.9800 . ?
C23 H23C 0.9800 . ?
C23 C21 1.526(5) . ?
C21 H21 1.0000 . ?
C16 H16A 0.9800 . ?
C16 H16B 0.9800 . ?
C16 H16C 0.9800 . ?
C14 H14A 0.9800 . ?
C14 H14B 0.9800 . ?
C14 H14C 0.9800 . ?
